data_7105298
loop_
_publ_author_name
'Kawachi, Atsushi'
'Machida, Koji'
'Yamamoto, Yohsuke'

_publ_section_title
;
 Synthesis, structure and reactions of triarylgermyl anion with
 alpha,delta-ambiphilic character.
;
_journal_issue 11
_journal_name_full 'Chemical communications (Cambridge, England)'
_journal_page_first 1890
_journal_page_last 1892
_journal_paper_doi 10.1039/b923606f
_journal_volume 46
_journal_year 2010
_chemical_formula_moiety 'C18 H36 K N2 O6, C24 H30 F3 Ge Si3'
_chemical_formula_sum 'C42 H66 F3 Ge K N2 O6 Si3'
_chemical_formula_weight 947.93
_chemical_melting_point 335
_chemical_name_common
;Potassium (2.2.2)cryptand tris(2-
(fluorodimethylsilyl)phenyl)germanide
;
_chemical_name_systematic
;
Potassium [2.2.2]cryptand tris[2-(fluorodimethylsilyl)phenyl]germanide
;
_space_group_IT_number 2
_symmetry_cell_setting triclinic
_symmetry_space_group_name_Hall '-P 1'
_symmetry_space_group_name_H-M 'P -1'
_atom_sites_solution_hydrogens geom
_atom_sites_solution_primary direct
_atom_sites_solution_secondary difmap
_audit_creation_method SHELXL-97
_cell_angle_alpha 77.929(2)
_cell_angle_beta 83.078(2)
_cell_angle_gamma 71.543(2)
_cell_formula_units_Z 2
_cell_length_a 11.5904(9)
_cell_length_b 13.6336(10)
_cell_length_c 16.5928(12)
_cell_measurement_reflns_used 11047
_cell_measurement_temperature 173(2)
_cell_measurement_theta_max 27.48
_cell_measurement_theta_min 3.04
_cell_volume 2427.9(3)
_computing_cell_refinement CrystalClear
_computing_data_collection CrystalClear
_computing_data_reduction Yadokari
_computing_molecular_graphics Ortep-3
_computing_publication_material Yadokari
_computing_structure_refinement 'SHELXL-97 (Sheldrick, 1997)'
_computing_structure_solution 'SHELXS-97 (Sheldrick, 1990)'
_diffrn_ambient_temperature 173(2)
_diffrn_detector_area_resol_mean 6.83
_diffrn_measured_fraction_theta_full 0.992
_diffrn_measured_fraction_theta_max 0.992
_diffrn_measurement_device_type Scx-mini
_diffrn_measurement_method omega
_diffrn_radiation_monochromator graphite
_diffrn_radiation_source 'fine-focus sealed tube'
_diffrn_radiation_type MoK\a
_diffrn_radiation_wavelength 0.71075
_diffrn_reflns_av_R_equivalents 0.0339
_diffrn_reflns_av_sigmaI/netI 0.0447
_diffrn_reflns_limit_h_max 15
_diffrn_reflns_limit_h_min -14
_diffrn_reflns_limit_k_max 17
_diffrn_reflns_limit_k_min -17
_diffrn_reflns_limit_l_max 21
_diffrn_reflns_limit_l_min -21
_diffrn_reflns_number 24640
_diffrn_reflns_theta_full 27.48
_diffrn_reflns_theta_max 27.48
_diffrn_reflns_theta_min 3.04
_exptl_absorpt_coefficient_mu 0.846
_exptl_absorpt_correction_type none
_exptl_crystal_colour pale_yellow
_exptl_crystal_density_diffrn 1.297
_exptl_crystal_density_method 'not measured'
_exptl_crystal_description plate
_exptl_crystal_F_000 1000
_exptl_crystal_size_max 0.40
_exptl_crystal_size_mid 0.40
_exptl_crystal_size_min 0.30
_refine_diff_density_max 0.541
_refine_diff_density_min -0.473
_refine_diff_density_rms 0.059
_refine_ls_extinction_method none
_refine_ls_goodness_of_fit_ref 1.039
_refine_ls_hydrogen_treatment refxyz
_refine_ls_matrix_type full
_refine_ls_number_parameters 529
_refine_ls_number_reflns 11047
_refine_ls_number_restraints 0
_refine_ls_restrained_S_all 1.039
_refine_ls_R_factor_all 0.0624
_refine_ls_R_factor_gt 0.0449
_refine_ls_shift/su_max 0.002
_refine_ls_shift/su_mean 0.000
_refine_ls_structure_factor_coef Fsqd
_refine_ls_weighting_details 'calc w=1/[\s^2^(Fo^2^)+(0.0429P)^2^+1.4991P] where P=(Fo^2^+2Fc^2^)/3'
_refine_ls_weighting_scheme calc
_refine_ls_wR_factor_gt 0.0982
_refine_ls_wR_factor_ref 0.1069
_reflns_number_gt 8800
_reflns_number_total 11047
_reflns_threshold_expression >2sigma(I)
_cod_data_source_file b923606f.txt
_cod_data_source_block (Triarylgermyl)potassium_3
_cod_original_sg_symbol_H-M P-1
_cod_database_code 7105298

loop_
_symmetry_equiv_pos_as_xyz
'x, y, z'
'-x, -y, -z'

loop_
_atom_site_label
_atom_site_type_symbol
_atom_site_fract_x
_atom_site_fract_y
_atom_site_fract_z
_atom_site_U_iso_or_equiv
_atom_site_adp_type
_atom_site_occupancy
_atom_site_symmetry_multiplicity
_atom_site_calc_flag
_atom_site_refinement_flags
_atom_site_disorder_assembly
_atom_site_disorder_group
Ge1 Ge 0.06350(2) 0.298340(19) 0.777471(15) 0.02737(7) Uani 1 1 d . . .
Si1 Si 0.08692(7) 0.14976(6) 0.63053(4) 0.03435(16) Uani 1 1 d . . .
Si2 Si 0.33702(6) 0.29154(6) 0.84048(4) 0.03572(17) Uani 1 1 d . . .
Si3 Si -0.04861(7) 0.55553(5) 0.67343(4) 0.03437(16) Uani 1 1 d . . .
F1 F 0.05992(17) 0.08166(14) 0.56982(10) 0.0566(5) Uani 1 1 d . . .
F2 F 0.45471(15) 0.26898(17) 0.89297(11) 0.0632(5) Uani 1 1 d . . .
F3 F -0.11440(16) 0.68139(12) 0.65178(10) 0.0518(4) Uani 1 1 d . . .
C1 C -0.0663(2) 0.23300(18) 0.76547(15) 0.0283(5) Uani 1 1 d . . .
C2 C -0.0510(2) 0.17352(18) 0.70284(15) 0.0303(5) Uani 1 1 d . . .
C3 C -0.1411(2) 0.1273(2) 0.69626(19) 0.0429(6) Uani 1 1 d . . .
H3A H -0.1307 0.0863 0.6546 0.051 Uiso 1 1 calc R . .
C4 C -0.2438(3) 0.1398(2) 0.7484(2) 0.0505(8) Uani 1 1 d . . .
H4A H -0.3035 0.1080 0.7424 0.061 Uiso 1 1 calc R . .
C5 C -0.2605(2) 0.1984(2) 0.80927(19) 0.0460(7) Uani 1 1 d . . .
H5A H -0.3316 0.2073 0.8455 0.055 Uiso 1 1 calc R . .
C6 C -0.1726(2) 0.2445(2) 0.81720(16) 0.0357(6) Uani 1 1 d . . .
H6A H -0.1850 0.2853 0.8592 0.043 Uiso 1 1 calc R . .
C7 C 0.1120(3) 0.2656(2) 0.55932(17) 0.0521(8) Uani 1 1 d . . .
H7A H 0.1589 0.2437 0.5095 0.078 Uiso 1 1 calc R . .
H7B H 0.1571 0.2981 0.5865 0.078 Uiso 1 1 calc R . .
H7C H 0.0332 0.3165 0.5441 0.078 Uiso 1 1 calc R . .
C8 C 0.2245(2) 0.0631(2) 0.68276(17) 0.0417(6) Uani 1 1 d . . .
H8A H 0.2083 -0.0013 0.7135 0.063 Uiso 1 1 calc R . .
H8B H 0.2462 0.0994 0.7210 0.063 Uiso 1 1 calc R . .
H8C H 0.2920 0.0451 0.6415 0.063 Uiso 1 1 calc R . .
C9 C 0.1395(2) 0.19961(19) 0.87922(14) 0.0300(5) Uani 1 1 d . . .
C10 C 0.2516(2) 0.2029(2) 0.90213(15) 0.0338(5) Uani 1 1 d . . .
C11 C 0.3034(3) 0.1361(2) 0.97344(17) 0.0466(7) Uani 1 1 d . . .
H11A H 0.3789 0.1384 0.9885 0.056 Uiso 1 1 calc R . .
C12 C 0.2478(3) 0.0672(2) 1.02222(17) 0.0491(7) Uani 1 1 d . . .
H12A H 0.2837 0.0236 1.0709 0.059 Uiso 1 1 calc R . .
C13 C 0.1394(3) 0.0621(2) 0.99982(16) 0.0431(6) Uani 1 1 d . . .
H13A H 0.1006 0.0143 1.0327 0.052 Uiso 1 1 calc R . .
C14 C 0.0871(2) 0.1270(2) 0.92920(16) 0.0365(6) Uani 1 1 d . . .
H14A H 0.0129 0.1218 0.9142 0.044 Uiso 1 1 calc R . .
C15 C 0.4011(3) 0.2578(2) 0.73849(18) 0.0447(7) Uani 1 1 d . . .
H15A H 0.4601 0.2960 0.7159 0.067 Uiso 1 1 calc R . .
H15B H 0.3353 0.2776 0.7008 0.067 Uiso 1 1 calc R . .
H15C H 0.4420 0.1820 0.7448 0.067 Uiso 1 1 calc R . .
C16 C 0.2599(3) 0.4339(2) 0.83542(19) 0.0476(7) Uani 1 1 d . . .
H16A H 0.1757 0.4507 0.8205 0.071 Uiso 1 1 calc R . .
H16B H 0.3031 0.4740 0.7937 0.071 Uiso 1 1 calc R . .
H16C H 0.2602 0.4524 0.8894 0.071 Uiso 1 1 calc R . .
C17 C -0.0377(2) 0.41954(19) 0.83312(14) 0.0302(5) Uani 1 1 d . . .
C18 C -0.0733(2) 0.52341(19) 0.78772(15) 0.0316(5) Uani 1 1 d . . .
C19 C -0.1316(3) 0.6069(2) 0.82960(18) 0.0437(6) Uani 1 1 d . . .
H19A H -0.1557 0.6766 0.7991 0.052 Uiso 1 1 calc R . .
C20 C -0.1547(3) 0.5902(3) 0.91388(19) 0.0540(8) Uani 1 1 d . . .
H20A H -0.1934 0.6478 0.9413 0.065 Uiso 1 1 calc R . .
C21 C -0.1213(3) 0.4894(2) 0.95782(18) 0.0519(8) Uani 1 1 d . . .
H21A H -0.1377 0.4770 1.0159 0.062 Uiso 1 1 calc R . .
C22 C -0.0640(3) 0.4061(2) 0.91792(16) 0.0416(6) Uani 1 1 d . . .
H22A H -0.0417 0.3370 0.9496 0.050 Uiso 1 1 calc R . .
C23 C 0.1101(3) 0.5397(2) 0.63067(17) 0.0432(6) Uani 1 1 d . . .
H23A H 0.1099 0.5678 0.5713 0.065 Uiso 1 1 calc R . .
H23B H 0.1567 0.4650 0.6400 0.065 Uiso 1 1 calc R . .
H23C H 0.1476 0.5781 0.6581 0.065 Uiso 1 1 calc R . .
C24 C -0.1330(3) 0.4980(2) 0.61821(16) 0.0406(6) Uani 1 1 d . . .
H24A H -0.2208 0.5294 0.6286 0.061 Uiso 1 1 calc R . .
H24B H -0.1111 0.4218 0.6380 0.061 Uiso 1 1 calc R . .
H24C H -0.1119 0.5122 0.5588 0.061 Uiso 1 1 calc R . .
K1 K 0.39531(5) 0.75727(4) 0.71676(3) 0.03520(13) Uani 1 1 d . . .
N1 N 0.4410(3) 0.7436(2) 0.53483(16) 0.0571(7) Uani 1 1 d . . .
N2 N 0.3537(3) 0.7711(2) 0.89698(16) 0.0606(8) Uani 1 1 d . . .
O1 O 0.19997(19) 0.77844(17) 0.62431(16) 0.0603(6) Uani 1 1 d . . .
O2 O 0.15514(18) 0.81281(16) 0.78758(15) 0.0555(6) Uani 1 1 d . . .
O3 O 0.55209(17) 0.57146(13) 0.66304(12) 0.0422(4) Uani 1 1 d . . .
O4 O 0.4910(2) 0.57684(16) 0.83132(14) 0.0583(6) Uani 1 1 d . . .
O5 O 0.52558(18) 0.88693(15) 0.61166(13) 0.0498(5) Uani 1 1 d . . .
O6 O 0.5055(2) 0.87383(16) 0.78476(13) 0.0520(5) Uani 1 1 d . . .
C25 C 0.3269(4) 0.7438(4) 0.5035(3) 0.0867(14) Uani 1 1 d . . .
H25A H 0.3206 0.6714 0.5167 0.104 Uiso 1 1 calc R . .
H25B H 0.3309 0.7649 0.4427 0.104 Uiso 1 1 calc R . .
C26 C 0.2140(4) 0.8161(4) 0.5385(3) 0.0896(15) Uani 1 1 d . . .
H26A H 0.2211 0.8882 0.5291 0.108 Uiso 1 1 calc R . .
H26B H 0.1420 0.8185 0.5107 0.108 Uiso 1 1 calc R . .
C27 C 0.0811(3) 0.8269(3) 0.6578(3) 0.0711(12) Uani 1 1 d . . .
H27A H 0.0192 0.8128 0.6295 0.085 Uiso 1 1 calc R . .
H27B H 0.0657 0.9040 0.6489 0.085 Uiso 1 1 calc R . .
C28 C 0.0719(3) 0.7850(3) 0.7463(3) 0.0750(12) Uani 1 1 d . . .
H28A H -0.0123 0.8141 0.7689 0.090 Uiso 1 1 calc R . .
H28B H 0.0914 0.7075 0.7554 0.090 Uiso 1 1 calc R . .
C29 C 0.1406(4) 0.7841(3) 0.8745(2) 0.0787(12) Uani 1 1 d . . .
H29A H 0.1606 0.7067 0.8904 0.094 Uiso 1 1 calc R . .
H29B H 0.0550 0.8158 0.8934 0.094 Uiso 1 1 calc R . .
C30 C 0.2227(4) 0.8219(3) 0.9136(2) 0.0703(11) Uani 1 1 d . . .
H30A H 0.2049 0.8986 0.8940 0.084 Uiso 1 1 calc R . .
H30B H 0.2042 0.8102 0.9741 0.084 Uiso 1 1 calc R . .
C31 C 0.5377(3) 0.6475(3) 0.5219(2) 0.0613(9) Uani 1 1 d . . .
H31A H 0.6178 0.6587 0.5228 0.074 Uiso 1 1 calc R . .
H31B H 0.5319 0.6331 0.4667 0.074 Uiso 1 1 calc R . .
C32 C 0.5309(3) 0.5547(3) 0.5855(2) 0.0583(9) Uani 1 1 d . . .
H32A H 0.4494 0.5449 0.5875 0.070 Uiso 1 1 calc R . .
H32B H 0.5928 0.4906 0.5716 0.070 Uiso 1 1 calc R . .
C33 C 0.5683(3) 0.4789(2) 0.7240(2) 0.0591(9) Uani 1 1 d . . .
H33A H 0.6368 0.4213 0.7062 0.071 Uiso 1 1 calc R . .
H33B H 0.4936 0.4567 0.7318 0.071 Uiso 1 1 calc R . .
C34 C 0.5944(3) 0.5009(2) 0.8028(2) 0.0651(10) Uani 1 1 d . . .
H34A H 0.6135 0.4354 0.8445 0.078 Uiso 1 1 calc R . .
H34B H 0.6658 0.5277 0.7940 0.078 Uiso 1 1 calc R . .
C35 C 0.5110(5) 0.5969(3) 0.9088(2) 0.1024(18) Uani 1 1 d . . .
H35A H 0.5725 0.6350 0.9012 0.123 Uiso 1 1 calc R . .
H35B H 0.5416 0.5297 0.9476 0.123 Uiso 1 1 calc R . .
C36 C 0.3918(5) 0.6623(3) 0.9432(2) 0.1026(18) Uani 1 1 d . . .
H36A H 0.3279 0.6290 0.9416 0.123 Uiso 1 1 calc R . .
H36B H 0.3998 0.6638 1.0016 0.123 Uiso 1 1 calc R . .
C37 C 0.4769(4) 0.8368(3) 0.4940(2) 0.0828(14) Uani 1 1 d . . .
H37A H 0.4043 0.8996 0.4919 0.099 Uiso 1 1 calc R . .
H37B H 0.5067 0.8293 0.4364 0.099 Uiso 1 1 calc R . .
C38 C 0.5744(4) 0.8540(3) 0.5366(2) 0.0773(13) Uani 1 1 d . . .
H38A H 0.6422 0.7878 0.5472 0.093 Uiso 1 1 calc R . .
H38B H 0.6071 0.9080 0.5007 0.093 Uiso 1 1 calc R . .
C39 C 0.6174(3) 0.8948(3) 0.6580(3) 0.0666(10) Uani 1 1 d . . .
H39A H 0.6645 0.9388 0.6230 0.080 Uiso 1 1 calc R . .
H39B H 0.6743 0.8240 0.6762 0.080 Uiso 1 1 calc R . .
C40 C 0.5588(3) 0.9428(3) 0.7312(2) 0.0629(10) Uani 1 1 d . . .
H40A H 0.6205 0.9569 0.7597 0.075 Uiso 1 1 calc R . .
H40B H 0.4959 1.0103 0.7133 0.075 Uiso 1 1 calc R . .
C41 C 0.4401(3) 0.9174(3) 0.8545(2) 0.0642(10) Uani 1 1 d . . .
H41A H 0.3591 0.9657 0.8388 0.077 Uiso 1 1 calc R . .
H41B H 0.4855 0.9575 0.8741 0.077 Uiso 1 1 calc R . .
C42 C 0.4261(4) 0.8303(3) 0.9203(2) 0.0777(12) Uani 1 1 d . . .
H42A H 0.5078 0.7818 0.9343 0.093 Uiso 1 1 calc R . .
H42B H 0.3866 0.8589 0.9703 0.093 Uiso 1 1 calc R . .

loop_
_atom_site_aniso_label
_atom_site_aniso_U_11
_atom_site_aniso_U_22
_atom_site_aniso_U_33
_atom_site_aniso_U_23
_atom_site_aniso_U_13
_atom_site_aniso_U_12
Ge1 0.02489(13) 0.02973(14) 0.02836(14) -0.00491(10) 0.00063(9) -0.01045(10)
Si1 0.0352(4) 0.0349(4) 0.0283(4) -0.0064(3) -0.0036(3) -0.0031(3)
Si2 0.0278(4) 0.0513(4) 0.0328(4) -0.0115(3) 0.0017(3) -0.0172(3)
Si3 0.0388(4) 0.0299(3) 0.0324(4) -0.0035(3) 0.0018(3) -0.0104(3)
F1 0.0654(12) 0.0586(11) 0.0473(10) -0.0249(8) -0.0142(8) -0.0072(9)
F2 0.0370(9) 0.1000(15) 0.0576(11) -0.0038(10) -0.0108(8) -0.0314(10)
F3 0.0669(11) 0.0317(8) 0.0467(10) -0.0009(7) 0.0022(8) -0.0066(8)
C1 0.0231(11) 0.0270(12) 0.0318(12) -0.0002(9) -0.0027(9) -0.0065(9)
C2 0.0271(12) 0.0261(12) 0.0355(13) -0.0027(10) -0.0070(10) -0.0049(10)
C3 0.0381(15) 0.0396(15) 0.0562(18) -0.0112(13) -0.0125(13) -0.0137(12)
C4 0.0339(15) 0.0454(17) 0.078(2) -0.0057(15) -0.0104(14) -0.0210(13)
C5 0.0248(13) 0.0447(16) 0.0626(19) 0.0009(14) 0.0054(12) -0.0120(12)
C6 0.0283(13) 0.0338(13) 0.0413(15) -0.0018(11) 0.0019(10) -0.0088(11)
C7 0.0592(19) 0.0460(17) 0.0342(15) 0.0001(12) 0.0108(13) -0.0018(14)
C8 0.0343(14) 0.0416(15) 0.0419(15) -0.0077(12) 0.0005(11) -0.0020(12)
C9 0.0282(12) 0.0337(13) 0.0279(12) -0.0091(10) 0.0024(9) -0.0083(10)
C10 0.0313(13) 0.0424(14) 0.0282(13) -0.0089(10) 0.0000(10) -0.0108(11)
C11 0.0427(16) 0.0621(19) 0.0363(15) -0.0055(13) -0.0125(12) -0.0160(14)
C12 0.0585(19) 0.0507(17) 0.0326(15) 0.0042(12) -0.0133(13) -0.0122(15)
C13 0.0533(17) 0.0378(15) 0.0344(14) -0.0006(11) 0.0015(12) -0.0140(13)
C14 0.0369(14) 0.0336(13) 0.0389(14) -0.0036(11) -0.0017(11) -0.0126(11)
C15 0.0369(15) 0.0501(17) 0.0534(17) -0.0229(14) 0.0158(12) -0.0200(13)
C16 0.0413(16) 0.0566(18) 0.0567(18) -0.0292(15) 0.0127(13) -0.0247(14)
C17 0.0289(12) 0.0342(13) 0.0290(12) -0.0072(10) 0.0007(9) -0.0116(10)
C18 0.0323(13) 0.0309(12) 0.0344(13) -0.0093(10) 0.0015(10) -0.0124(10)
C19 0.0493(17) 0.0344(14) 0.0476(17) -0.0127(12) 0.0042(13) -0.0121(13)
C20 0.067(2) 0.0500(18) 0.0494(18) -0.0271(15) 0.0110(15) -0.0166(16)
C21 0.068(2) 0.0552(19) 0.0325(15) -0.0164(13) 0.0096(14) -0.0180(16)
C22 0.0501(17) 0.0416(15) 0.0320(14) -0.0088(11) 0.0057(12) -0.0136(13)
C23 0.0483(16) 0.0431(15) 0.0405(15) -0.0067(12) 0.0080(12) -0.0212(13)
C24 0.0404(15) 0.0443(15) 0.0341(14) -0.0034(11) -0.0041(11) -0.0103(12)
K1 0.0339(3) 0.0311(3) 0.0409(3) -0.0087(2) -0.0008(2) -0.0092(2)
N1 0.0668(18) 0.0493(15) 0.0428(14) -0.0185(12) -0.0146(13) 0.0106(13)
N2 0.079(2) 0.0410(14) 0.0406(14) 0.0023(11) 0.0064(13) 0.0021(14)
O1 0.0446(12) 0.0524(13) 0.0849(18) -0.0275(12) -0.0259(12) 0.0016(10)
O2 0.0430(12) 0.0470(12) 0.0797(16) -0.0196(11) 0.0164(11) -0.0201(10)
O3 0.0418(11) 0.0267(9) 0.0582(12) -0.0103(8) -0.0028(9) -0.0089(8)
O4 0.0557(13) 0.0353(11) 0.0677(15) -0.0027(10) 0.0182(11) -0.0034(10)
O5 0.0437(11) 0.0430(11) 0.0524(12) -0.0047(9) 0.0145(9) -0.0077(9)
O6 0.0623(13) 0.0412(11) 0.0595(13) -0.0084(10) -0.0166(11) -0.0209(10)
C25 0.084(3) 0.095(3) 0.070(3) -0.047(2) -0.041(2) 0.023(2)
C26 0.075(3) 0.096(3) 0.087(3) -0.043(3) -0.047(2) 0.023(2)
C27 0.0347(17) 0.050(2) 0.134(4) -0.033(2) -0.021(2) -0.0053(15)
C28 0.0392(18) 0.054(2) 0.138(4) -0.030(2) 0.012(2) -0.0201(16)
C29 0.073(3) 0.071(3) 0.083(3) -0.025(2) 0.049(2) -0.022(2)
C30 0.089(3) 0.051(2) 0.053(2) -0.0127(16) 0.0221(19) -0.0024(19)
C31 0.070(2) 0.056(2) 0.0531(19) -0.0316(16) -0.0083(16) 0.0043(17)
C32 0.0540(19) 0.0470(18) 0.080(2) -0.0358(17) -0.0122(17) -0.0053(15)
C33 0.0555(19) 0.0277(14) 0.084(3) -0.0054(15) 0.0211(17) -0.0105(14)
C34 0.064(2) 0.0385(17) 0.060(2) 0.0108(15) 0.0181(17) 0.0092(15)
C35 0.132(4) 0.065(2) 0.048(2) 0.0156(19) 0.010(2) 0.034(3)
C36 0.141(4) 0.053(2) 0.057(2) 0.0172(18) 0.033(2) 0.019(2)
C37 0.129(4) 0.057(2) 0.0291(17) -0.0056(15) 0.011(2) 0.010(2)
C38 0.091(3) 0.048(2) 0.076(3) -0.0142(18) 0.051(2) -0.016(2)
C39 0.0332(16) 0.0490(19) 0.108(3) 0.0101(19) 0.0012(18) -0.0169(14)
C40 0.055(2) 0.0449(18) 0.098(3) -0.0067(18) -0.0268(19) -0.0232(16)
C41 0.080(2) 0.064(2) 0.057(2) -0.0292(17) -0.0279(18) -0.0140(19)
C42 0.097(3) 0.076(3) 0.045(2) -0.0107(18) -0.030(2) 0.004(2)

loop_
_atom_type_symbol
_atom_type_description
_atom_type_scat_dispersion_real
_atom_type_scat_dispersion_imag
_atom_type_scat_source
C C 0.0033 0.0016 'International Tables Vol C Tables 4.2.6.8 and 6.1.1.4'
H H 0.0000 0.0000 'International Tables Vol C Tables 4.2.6.8 and 6.1.1.4'
N N 0.0061 0.0033 'International Tables Vol C Tables 4.2.6.8 and 6.1.1.4'
O O 0.0106 0.0060 'International Tables Vol C Tables 4.2.6.8 and 6.1.1.4'
F F 0.0171 0.0103 'International Tables Vol C Tables 4.2.6.8 and 6.1.1.4'
Si Si 0.0817 0.0704 'International Tables Vol C Tables 4.2.6.8 and 6.1.1.4'
K K 0.2009 0.2494 'International Tables Vol C Tables 4.2.6.8 and 6.1.1.4'
Ge Ge 0.1547 1.8001 'International Tables Vol C Tables 4.2.6.8 and 6.1.1.4'

loop_
_geom_angle_atom_site_label_1
_geom_angle_atom_site_label_2
_geom_angle_atom_site_label_3
_geom_angle
_geom_angle_site_symmetry_1
_geom_angle_site_symmetry_3
_geom_angle_publ_flag
C1 Ge1 C9 99.23(9) . . ?
C1 Ge1 C17 100.23(9) . . ?
C9 Ge1 C17 97.78(9) . . ?
F1 Si1 C8 104.96(11) . . ?
F1 Si1 C7 103.60(13) . . ?
C8 Si1 C7 113.53(14) . . ?
F1 Si1 C2 103.86(11) . . ?
C8 Si1 C2 112.31(12) . . ?
C7 Si1 C2 116.88(12) . . ?
F2 Si2 C16 103.75(12) . . ?
F2 Si2 C15 104.77(12) . . ?
C16 Si2 C15 112.86(14) . . ?
F2 Si2 C10 104.08(11) . . ?
C16 Si2 C10 115.33(12) . . ?
C15 Si2 C10 114.39(12) . . ?
F3 Si3 C24 104.61(11) . . ?
F3 Si3 C23 103.84(11) . . ?
C24 Si3 C23 112.90(13) . . ?
F3 Si3 C18 103.63(10) . . ?
C24 Si3 C18 112.65(12) . . ?
C23 Si3 C18 117.42(12) . . ?
C6 C1 C2 117.8(2) . . ?
C6 C1 Ge1 122.55(19) . . ?
C2 C1 Ge1 119.65(17) . . ?
C3 C2 C1 118.9(2) . . ?
C3 C2 Si1 118.6(2) . . ?
C1 C2 Si1 122.53(18) . . ?
C4 C3 C2 121.7(3) . . ?
C4 C3 H3A 119.2 . . ?
C2 C3 H3A 119.2 . . ?
C3 C4 C5 120.1(3) . . ?
C3 C4 H4A 119.9 . . ?
C5 C4 H4A 119.9 . . ?
C4 C5 C6 119.3(3) . . ?
C4 C5 H5A 120.4 . . ?
C6 C5 H5A 120.4 . . ?
C5 C6 C1 122.2(3) . . ?
C5 C6 H6A 118.9 . . ?
C1 C6 H6A 118.9 . . ?
Si1 C7 H7A 109.5 . . ?
Si1 C7 H7B 109.5 . . ?
H7A C7 H7B 109.5 . . ?
Si1 C7 H7C 109.5 . . ?
H7A C7 H7C 109.5 . . ?
H7B C7 H7C 109.5 . . ?
Si1 C8 H8A 109.5 . . ?
Si1 C8 H8B 109.5 . . ?
H8A C8 H8B 109.5 . . ?
Si1 C8 H8C 109.5 . . ?
H8A C8 H8C 109.5 . . ?
H8B C8 H8C 109.5 . . ?
C14 C9 C10 117.2(2) . . ?
C14 C9 Ge1 123.50(18) . . ?
C10 C9 Ge1 119.28(18) . . ?
C11 C10 C9 119.5(2) . . ?
C11 C10 Si2 117.58(19) . . ?
C9 C10 Si2 122.94(19) . . ?
C12 C11 C10 121.7(3) . . ?
C12 C11 H11A 119.2 . . ?
C10 C11 H11A 119.2 . . ?
C11 C12 C13 119.4(3) . . ?
C11 C12 H12A 120.3 . . ?
C13 C12 H12A 120.3 . . ?
C12 C13 C14 119.8(3) . . ?
C12 C13 H13A 120.1 . . ?
C14 C13 H13A 120.1 . . ?
C13 C14 C9 122.4(2) . . ?
C13 C14 H14A 118.8 . . ?
C9 C14 H14A 118.8 . . ?
Si2 C15 H15A 109.5 . . ?
Si2 C15 H15B 109.5 . . ?
H15A C15 H15B 109.5 . . ?
Si2 C15 H15C 109.5 . . ?
H15A C15 H15C 109.5 . . ?
H15B C15 H15C 109.5 . . ?
Si2 C16 H16A 109.5 . . ?
Si2 C16 H16B 109.5 . . ?
H16A C16 H16B 109.5 . . ?
Si2 C16 H16C 109.5 . . ?
H16A C16 H16C 109.5 . . ?
H16B C16 H16C 109.5 . . ?
C22 C17 C18 117.3(2) . . ?
C22 C17 Ge1 121.72(19) . . ?
C18 C17 Ge1 120.63(17) . . ?
C19 C18 C17 119.2(2) . . ?
C19 C18 Si3 117.7(2) . . ?
C17 C18 Si3 123.09(18) . . ?
C20 C19 C18 121.5(3) . . ?
C20 C19 H19A 119.2 . . ?
C18 C19 H19A 119.2 . . ?
C21 C20 C19 119.3(3) . . ?
C21 C20 H20A 120.4 . . ?
C19 C20 H20A 120.4 . . ?
C20 C21 C22 120.2(3) . . ?
C20 C21 H21A 119.9 . . ?
C22 C21 H21A 119.9 . . ?
C21 C22 C17 122.4(3) . . ?
C21 C22 H22A 118.8 . . ?
C17 C22 H22A 118.8 . . ?
Si3 C23 H23A 109.5 . . ?
Si3 C23 H23B 109.5 . . ?
H23A C23 H23B 109.5 . . ?
Si3 C23 H23C 109.5 . . ?
H23A C23 H23C 109.5 . . ?
H23B C23 H23C 109.5 . . ?
Si3 C24 H24A 109.5 . . ?
Si3 C24 H24B 109.5 . . ?
H24A C24 H24B 109.5 . . ?
Si3 C24 H24C 109.5 . . ?
H24A C24 H24C 109.5 . . ?
H24B C24 H24C 109.5 . . ?
O4 K1 O1 121.82(7) . . ?
O4 K1 O6 92.15(7) . . ?
O1 K1 O6 142.24(6) . . ?
O4 K1 O2 97.81(7) . . ?
O1 K1 O2 59.96(7) . . ?
O6 K1 O2 102.81(7) . . ?
O4 K1 O3 59.75(6) . . ?
O1 K1 O3 95.97(6) . . ?
O6 K1 O3 116.85(6) . . ?
O2 K1 O3 133.70(6) . . ?
O4 K1 O5 127.37(7) . . ?
O1 K1 O5 103.28(7) . . ?
O6 K1 O5 59.89(6) . . ?
O2 K1 O5 129.62(6) . . ?
O3 K1 O5 92.27(6) . . ?
O4 K1 N2 61.75(7) . . ?
O1 K1 N2 120.23(8) . . ?
O6 K1 N2 59.03(8) . . ?
O2 K1 N2 60.58(8) . . ?
O3 K1 N2 121.11(7) . . ?
O5 K1 N2 118.47(8) . . ?
O4 K1 N1 118.10(7) . . ?
O1 K1 N1 60.58(8) . . ?
O6 K1 N1 120.27(8) . . ?
O2 K1 N1 120.20(8) . . ?
O3 K1 N1 58.65(6) . . ?
O5 K1 N1 60.90(7) . . ?
N2 K1 N1 179.17(9) . . ?
C31 N1 C37 110.3(3) . . ?
C31 N1 C25 109.5(3) . . ?
C37 N1 C25 111.2(3) . . ?
C31 N1 K1 111.27(18) . . ?
C37 N1 K1 106.24(18) . . ?
C25 N1 K1 108.4(2) . . ?
C42 N2 C36 109.0(3) . . ?
C42 N2 C30 110.4(3) . . ?
C36 N2 C30 110.9(3) . . ?
C42 N2 K1 111.8(2) . . ?
C36 N2 K1 106.7(2) . . ?
C30 N2 K1 108.0(2) . . ?
C26 O1 C27 111.9(3) . . ?
C26 O1 K1 115.7(2) . . ?
C27 O1 K1 116.6(2) . . ?
C29 O2 C28 111.7(3) . . ?
C29 O2 K1 116.7(2) . . ?
C28 O2 K1 113.19(19) . . ?
C32 O3 C33 111.7(2) . . ?
C32 O3 K1 116.67(16) . . ?
C33 O3 K1 114.19(17) . . ?
C34 O4 C35 110.8(3) . . ?
C34 O4 K1 115.87(17) . . ?
C35 O4 K1 114.03(19) . . ?
C38 O5 C39 111.7(3) . . ?
C38 O5 K1 114.84(19) . . ?
C39 O5 K1 107.98(17) . . ?
C40 O6 C41 112.5(3) . . ?
C40 O6 K1 118.24(19) . . ?
C41 O6 K1 115.73(18) . . ?
N1 C25 C26 113.9(3) . . ?
N1 C25 H25A 108.8 . . ?
C26 C25 H25A 108.8 . . ?
N1 C25 H25B 108.8 . . ?
C26 C25 H25B 108.8 . . ?
H25A C25 H25B 107.7 . . ?
O1 C26 C25 108.9(3) . . ?
O1 C26 H26A 109.9 . . ?
C25 C26 H26A 109.9 . . ?
O1 C26 H26B 109.9 . . ?
C25 C26 H26B 109.9 . . ?
H26A C26 H26B 108.3 . . ?
O1 C27 C28 109.5(3) . . ?
O1 C27 H27A 109.8 . . ?
C28 C27 H27A 109.8 . . ?
O1 C27 H27B 109.8 . . ?
C28 C27 H27B 109.8 . . ?
H27A C27 H27B 108.2 . . ?
O2 C28 C27 109.4(3) . . ?
O2 C28 H28A 109.8 . . ?
C27 C28 H28A 109.8 . . ?
O2 C28 H28B 109.8 . . ?
C27 C28 H28B 109.8 . . ?
H28A C28 H28B 108.2 . . ?
O2 C29 C30 109.0(3) . . ?
O2 C29 H29A 109.9 . . ?
C30 C29 H29A 109.9 . . ?
O2 C29 H29B 109.9 . . ?
C30 C29 H29B 109.9 . . ?
H29A C29 H29B 108.3 . . ?
N2 C30 C29 114.7(3) . . ?
N2 C30 H30A 108.6 . . ?
C29 C30 H30A 108.6 . . ?
N2 C30 H30B 108.6 . . ?
C29 C30 H30B 108.6 . . ?
H30A C30 H30B 107.6 . . ?
N1 C31 C32 112.6(3) . . ?
N1 C31 H31A 109.1 . . ?
C32 C31 H31A 109.1 . . ?
N1 C31 H31B 109.1 . . ?
C32 C31 H31B 109.1 . . ?
H31A C31 H31B 107.8 . . ?
O3 C32 C31 108.7(2) . . ?
O3 C32 H32A 110.0 . . ?
C31 C32 H32A 110.0 . . ?
O3 C32 H32B 110.0 . . ?
C31 C32 H32B 110.0 . . ?
H32A C32 H32B 108.3 . . ?
O3 C33 C34 108.9(2) . . ?
O3 C33 H33A 109.9 . . ?
C34 C33 H33A 109.9 . . ?
O3 C33 H33B 109.9 . . ?
C34 C33 H33B 109.9 . . ?
H33A C33 H33B 108.3 . . ?
O4 C34 C33 109.2(3) . . ?
O4 C34 H34A 109.8 . . ?
C33 C34 H34A 109.8 . . ?
O4 C34 H34B 109.8 . . ?
C33 C34 H34B 109.8 . . ?
H34A C34 H34B 108.3 . . ?
O4 C35 C36 108.3(4) . . ?
O4 C35 H35A 110.0 . . ?
C36 C35 H35A 110.0 . . ?
O4 C35 H35B 110.0 . . ?
C36 C35 H35B 110.0 . . ?
H35A C35 H35B 108.4 . . ?
N2 C36 C35 112.6(3) . . ?
N2 C36 H36A 109.1 . . ?
C35 C36 H36A 109.1 . . ?
N2 C36 H36B 109.1 . . ?
C35 C36 H36B 109.1 . . ?
H36A C36 H36B 107.8 . . ?
N1 C37 C38 113.3(3) . . ?
N1 C37 H37A 108.9 . . ?
C38 C37 H37A 108.9 . . ?
N1 C37 H37B 108.9 . . ?
C38 C37 H37B 108.9 . . ?
H37A C37 H37B 107.7 . . ?
O5 C38 C37 109.7(3) . . ?
O5 C38 H38A 109.7 . . ?
C37 C38 H38A 109.7 . . ?
O5 C38 H38B 109.7 . . ?
C37 C38 H38B 109.7 . . ?
H38A C38 H38B 108.2 . . ?
O5 C39 C40 109.3(2) . . ?
O5 C39 H39A 109.8 . . ?
C40 C39 H39A 109.8 . . ?
O5 C39 H39B 109.8 . . ?
C40 C39 H39B 109.8 . . ?
H39A C39 H39B 108.3 . . ?
O6 C40 C39 109.1(3) . . ?
O6 C40 H40A 109.9 . . ?
C39 C40 H40A 109.9 . . ?
O6 C40 H40B 109.9 . . ?
C39 C40 H40B 109.9 . . ?
H40A C40 H40B 108.3 . . ?
O6 C41 C42 108.3(3) . . ?
O6 C41 H41A 110.0 . . ?
C42 C41 H41A 110.0 . . ?
O6 C41 H41B 110.0 . . ?
C42 C41 H41B 110.0 . . ?
H41A C41 H41B 108.4 . . ?
N2 C42 C41 112.9(3) . . ?
N2 C42 H42A 109.0 . . ?
C41 C42 H42A 109.0 . . ?
N2 C42 H42B 109.0 . . ?
C41 C42 H42B 109.0 . . ?
H42A C42 H42B 107.8 . . ?

loop_
_geom_bond_atom_site_label_1
_geom_bond_atom_site_label_2
_geom_bond_distance
_geom_bond_site_symmetry_2
_geom_bond_publ_flag
Ge1 C1 2.023(2) . ?
Ge1 C9 2.024(2) . ?
Ge1 C17 2.027(2) . ?
Si1 F1 1.6206(17) . ?
Si1 C8 1.844(3) . ?
Si1 C7 1.844(3) . ?
Si1 C2 1.864(3) . ?
Si2 F2 1.6194(17) . ?
Si2 C16 1.851(3) . ?
Si2 C15 1.853(3) . ?
Si2 C10 1.866(3) . ?
Si3 F3 1.6232(17) . ?
Si3 C24 1.848(3) . ?
Si3 C23 1.852(3) . ?
Si3 C18 1.863(3) . ?
C1 C6 1.399(3) . ?
C1 C2 1.409(3) . ?
C2 C3 1.404(3) . ?
C3 C4 1.370(4) . ?
C3 H3A 0.9500 . ?
C4 C5 1.374(4) . ?
C4 H4A 0.9500 . ?
C5 C6 1.386(4) . ?
C5 H5A 0.9500 . ?
C6 H6A 0.9500 . ?
C7 H7A 0.9800 . ?
C7 H7B 0.9800 . ?
C7 H7C 0.9800 . ?
C8 H8A 0.9800 . ?
C8 H8B 0.9800 . ?
C8 H8C 0.9800 . ?
C9 C14 1.398(3) . ?
C9 C10 1.413(3) . ?
C10 C11 1.402(4) . ?
C11 C12 1.376(4) . ?
C11 H11A 0.9500 . ?
C12 C13 1.378(4) . ?
C12 H12A 0.9500 . ?
C13 C14 1.386(4) . ?
C13 H13A 0.9500 . ?
C14 H14A 0.9500 . ?
C15 H15A 0.9800 . ?
C15 H15B 0.9800 . ?
C15 H15C 0.9800 . ?
C16 H16A 0.9800 . ?
C16 H16B 0.9800 . ?
C16 H16C 0.9800 . ?
C17 C22 1.390(3) . ?
C17 C18 1.415(3) . ?
C18 C19 1.402(4) . ?
C19 C20 1.376(4) . ?
C19 H19A 0.9500 . ?
C20 C21 1.371(4) . ?
C20 H20A 0.9500 . ?
C21 C22 1.379(4) . ?
C21 H21A 0.9500 . ?
C22 H22A 0.9500 . ?
C23 H23A 0.9800 . ?
C23 H23B 0.9800 . ?
C23 H23C 0.9800 . ?
C24 H24A 0.9800 . ?
C24 H24B 0.9800 . ?
C24 H24C 0.9800 . ?
K1 O4 2.778(2) . ?
K1 O1 2.793(2) . ?
K1 O6 2.795(2) . ?
K1 O2 2.820(2) . ?
K1 O3 2.8553(19) . ?
K1 O5 2.866(2) . ?
K1 N2 3.007(3) . ?
K1 N1 3.036(3) . ?
N1 C31 1.466(4) . ?
N1 C37 1.468(5) . ?
N1 C25 1.476(5) . ?
N2 C42 1.463(5) . ?
N2 C36 1.474(4) . ?
N2 C30 1.475(5) . ?
O1 C26 1.418(5) . ?
O1 C27 1.427(4) . ?
O2 C29 1.417(4) . ?
O2 C28 1.429(4) . ?
O3 C32 1.416(4) . ?
O3 C33 1.419(3) . ?
O4 C34 1.420(4) . ?
O4 C35 1.429(5) . ?
O5 C38 1.406(4) . ?
O5 C39 1.428(4) . ?
O6 C40 1.393(4) . ?
O6 C41 1.434(4) . ?
C25 C26 1.503(5) . ?
C25 H25A 0.9900 . ?
C25 H25B 0.9900 . ?
C26 H26A 0.9900 . ?
C26 H26B 0.9900 . ?
C27 C28 1.465(6) . ?
C27 H27A 0.9900 . ?
C27 H27B 0.9900 . ?
C28 H28A 0.9900 . ?
C28 H28B 0.9900 . ?
C29 C30 1.480(6) . ?
C29 H29A 0.9900 . ?
C29 H29B 0.9900 . ?
C30 H30A 0.9900 . ?
C30 H30B 0.9900 . ?
C31 C32 1.485(5) . ?
C31 H31A 0.9900 . ?
C31 H31B 0.9900 . ?
C32 H32A 0.9900 . ?
C32 H32B 0.9900 . ?
C33 C34 1.485(5) . ?
C33 H33A 0.9900 . ?
C33 H33B 0.9900 . ?
C34 H34A 0.9900 . ?
C34 H34B 0.9900 . ?
C35 C36 1.507(6) . ?
C35 H35A 0.9900 . ?
C35 H35B 0.9900 . ?
C36 H36A 0.9900 . ?
C36 H36B 0.9900 . ?
C37 C38 1.504(6) . ?
C37 H37A 0.9900 . ?
C37 H37B 0.9900 . ?
C38 H38A 0.9900 . ?
C38 H38B 0.9900 . ?
C39 C40 1.488(5) . ?
C39 H39A 0.9900 . ?
C39 H39B 0.9900 . ?
C40 H40A 0.9900 . ?
C40 H40B 0.9900 . ?
C41 C42 1.471(5) . ?
C41 H41A 0.9900 . ?
C41 H41B 0.9900 . ?
C42 H42A 0.9900 . ?
C42 H42B 0.9900 . ?

loop_
_geom_torsion_atom_site_label_1
_geom_torsion_atom_site_label_2
_geom_torsion_atom_site_label_3
_geom_torsion_atom_site_label_4
_geom_torsion
_geom_torsion_site_symmetry_1
_geom_torsion_site_symmetry_2
_geom_torsion_site_symmetry_3
_geom_torsion_site_symmetry_4
_geom_torsion_publ_flag
C9 Ge1 C1 C6 74.8(2) . . . . ?
C17 Ge1 C1 C6 -24.9(2) . . . . ?
C9 Ge1 C1 C2 -105.41(19) . . . . ?
C17 Ge1 C1 C2 154.88(19) . . . . ?
C6 C1 C2 C3 -1.2(3) . . . . ?
Ge1 C1 C2 C3 178.97(18) . . . . ?
C6 C1 C2 Si1 -178.99(17) . . . . ?
Ge1 C1 C2 Si1 1.2(3) . . . . ?
F1 Si1 C2 C3 3.8(2) . . . . ?
C8 Si1 C2 C3 -109.1(2) . . . . ?
C7 Si1 C2 C3 117.1(2) . . . . ?
F1 Si1 C2 C1 -178.44(19) . . . . ?
C8 Si1 C2 C1 68.7(2) . . . . ?
C7 Si1 C2 C1 -65.1(2) . . . . ?
C1 C2 C3 C4 0.9(4) . . . . ?
Si1 C2 C3 C4 178.8(2) . . . . ?
C2 C3 C4 C5 -0.3(4) . . . . ?
C3 C4 C5 C6 0.0(4) . . . . ?
C4 C5 C6 C1 -0.4(4) . . . . ?
C2 C1 C6 C5 1.0(4) . . . . ?
Ge1 C1 C6 C5 -179.2(2) . . . . ?
C1 Ge1 C9 C14 -12.1(2) . . . . ?
C17 Ge1 C9 C14 89.7(2) . . . . ?
C1 Ge1 C9 C10 167.90(19) . . . . ?
C17 Ge1 C9 C10 -90.3(2) . . . . ?
C14 C9 C10 C11 -1.2(4) . . . . ?
Ge1 C9 C10 C11 178.8(2) . . . . ?
C14 C9 C10 Si2 177.75(18) . . . . ?
Ge1 C9 C10 Si2 -2.2(3) . . . . ?
F2 Si2 C10 C11 -2.7(2) . . . . ?
C16 Si2 C10 C11 -115.7(2) . . . . ?
C15 Si2 C10 C11 111.0(2) . . . . ?
F2 Si2 C10 C9 178.2(2) . . . . ?
C16 Si2 C10 C9 65.3(2) . . . . ?
C15 Si2 C10 C9 -68.0(2) . . . . ?
C9 C10 C11 C12 -0.2(4) . . . . ?
Si2 C10 C11 C12 -179.3(2) . . . . ?
C10 C11 C12 C13 1.2(5) . . . . ?
C11 C12 C13 C14 -0.7(4) . . . . ?
C12 C13 C14 C9 -0.8(4) . . . . ?
C10 C9 C14 C13 1.8(4) . . . . ?
Ge1 C9 C14 C13 -178.2(2) . . . . ?
C1 Ge1 C17 C22 83.3(2) . . . . ?
C9 Ge1 C17 C22 -17.6(2) . . . . ?
C1 Ge1 C17 C18 -103.4(2) . . . . ?
C9 Ge1 C17 C18 155.74(19) . . . . ?
C22 C17 C18 C19 0.6(4) . . . . ?
Ge1 C17 C18 C19 -173.04(19) . . . . ?
C22 C17 C18 Si3 -178.52(19) . . . . ?
Ge1 C17 C18 Si3 7.8(3) . . . . ?
F3 Si3 C18 C19 -3.6(2) . . . . ?
C24 Si3 C18 C19 -116.1(2) . . . . ?
C23 Si3 C18 C19 110.2(2) . . . . ?
F3 Si3 C18 C17 175.6(2) . . . . ?
C24 Si3 C18 C17 63.1(2) . . . . ?
C23 Si3 C18 C17 -70.7(2) . . . . ?
C17 C18 C19 C20 0.1(4) . . . . ?
Si3 C18 C19 C20 179.3(2) . . . . ?
C18 C19 C20 C21 -0.8(5) . . . . ?
C19 C20 C21 C22 0.7(5) . . . . ?
C20 C21 C22 C17 0.0(5) . . . . ?
C18 C17 C22 C21 -0.7(4) . . . . ?
Ge1 C17 C22 C21 172.9(2) . . . . ?
O4 K1 N1 C31 -14.7(3) . . . . ?
O1 K1 N1 C31 -127.4(2) . . . . ?
O6 K1 N1 C31 96.4(2) . . . . ?
O2 K1 N1 C31 -134.0(2) . . . . ?
O3 K1 N1 C31 -8.5(2) . . . . ?
O5 K1 N1 C31 104.6(2) . . . . ?
O4 K1 N1 C37 -134.8(2) . . . . ?
O1 K1 N1 C37 112.5(2) . . . . ?
O6 K1 N1 C37 -23.7(2) . . . . ?
O2 K1 N1 C37 105.9(2) . . . . ?
O3 K1 N1 C37 -128.6(2) . . . . ?
O5 K1 N1 C37 -15.5(2) . . . . ?
O4 K1 N1 C25 105.6(2) . . . . ?
O1 K1 N1 C25 -7.0(2) . . . . ?
O6 K1 N1 C25 -143.2(2) . . . . ?
O2 K1 N1 C25 -13.6(2) . . . . ?
O3 K1 N1 C25 111.9(2) . . . . ?
O5 K1 N1 C25 -135.0(2) . . . . ?
O4 K1 N2 C42 108.2(2) . . . . ?
O1 K1 N2 C42 -139.5(2) . . . . ?
O6 K1 N2 C42 -3.7(2) . . . . ?
O2 K1 N2 C42 -133.1(2) . . . . ?
O3 K1 N2 C42 101.0(2) . . . . ?
O5 K1 N2 C42 -11.3(2) . . . . ?
O4 K1 N2 C36 -10.9(3) . . . . ?
O1 K1 N2 C36 101.4(3) . . . . ?
O6 K1 N2 C36 -122.7(3) . . . . ?
O2 K1 N2 C36 107.8(3) . . . . ?
O3 K1 N2 C36 -18.1(3) . . . . ?
O5 K1 N2 C36 -130.4(3) . . . . ?
O4 K1 N2 C30 -130.2(2) . . . . ?
O1 K1 N2 C30 -17.9(2) . . . . ?
O6 K1 N2 C30 118.0(2) . . . . ?
O2 K1 N2 C30 -11.5(2) . . . . ?
O3 K1 N2 C30 -137.4(2) . . . . ?
O5 K1 N2 C30 110.3(2) . . . . ?
O4 K1 O1 C26 -132.9(2) . . . . ?
O6 K1 O1 C26 76.3(2) . . . . ?
O2 K1 O1 C26 147.1(2) . . . . ?
O3 K1 O1 C26 -75.0(2) . . . . ?
O5 K1 O1 C26 18.8(2) . . . . ?
N2 K1 O1 C26 153.6(2) . . . . ?
N1 K1 O1 C26 -26.2(2) . . . . ?
O4 K1 O1 C27 92.3(2) . . . . ?
O6 K1 O1 C27 -58.5(3) . . . . ?
O2 K1 O1 C27 12.3(2) . . . . ?
O3 K1 O1 C27 150.2(2) . . . . ?
O5 K1 O1 C27 -116.0(2) . . . . ?
N2 K1 O1 C27 18.8(3) . . . . ?
N1 K1 O1 C27 -161.0(3) . . . . ?
O4 K1 O2 C29 30.3(2) . . . . ?
O1 K1 O2 C29 152.7(2) . . . . ?
O6 K1 O2 C29 -63.7(2) . . . . ?
O3 K1 O2 C29 85.4(2) . . . . ?
O5 K1 O2 C29 -125.1(2) . . . . ?
N2 K1 O2 C29 -21.0(2) . . . . ?
N1 K1 O2 C29 159.4(2) . . . . ?
O4 K1 O2 C28 -101.5(2) . . . . ?
O1 K1 O2 C28 20.9(2) . . . . ?
O6 K1 O2 C28 164.5(2) . . . . ?
O3 K1 O2 C28 -46.4(2) . . . . ?
O5 K1 O2 C28 103.2(2) . . . . ?
N2 K1 O2 C28 -152.7(2) . . . . ?
N1 K1 O2 C28 27.6(2) . . . . ?
O4 K1 O3 C32 148.6(2) . . . . ?
O1 K1 O3 C32 25.1(2) . . . . ?
O6 K1 O3 C32 -135.7(2) . . . . ?
O2 K1 O3 C32 78.5(2) . . . . ?
O5 K1 O3 C32 -78.5(2) . . . . ?
N2 K1 O3 C32 155.9(2) . . . . ?
N1 K1 O3 C32 -25.0(2) . . . . ?
O4 K1 O3 C33 15.8(2) . . . . ?
O1 K1 O3 C33 -107.7(2) . . . . ?
O6 K1 O3 C33 91.5(2) . . . . ?
O2 K1 O3 C33 -54.3(2) . . . . ?
O5 K1 O3 C33 148.7(2) . . . . ?
N2 K1 O3 C33 23.1(2) . . . . ?
N1 K1 O3 C33 -157.8(2) . . . . ?
O1 K1 O4 C34 95.9(2) . . . . ?
O6 K1 O4 C34 -101.5(2) . . . . ?
O2 K1 O4 C34 155.2(2) . . . . ?
O3 K1 O4 C34 18.6(2) . . . . ?
O5 K1 O4 C34 -48.6(3) . . . . ?
N2 K1 O4 C34 -154.3(3) . . . . ?
N1 K1 O4 C34 24.8(3) . . . . ?
O1 K1 O4 C35 -133.8(3) . . . . ?
O6 K1 O4 C35 28.9(3) . . . . ?
O2 K1 O4 C35 -74.4(3) . . . . ?
O3 K1 O4 C35 149.0(3) . . . . ?
O5 K1 O4 C35 81.8(3) . . . . ?
N2 K1 O4 C35 -23.9(3) . . . . ?
N1 K1 O4 C35 155.2(3) . . . . ?
O4 K1 O5 C38 86.2(3) . . . . ?
O1 K1 O5 C38 -63.3(3) . . . . ?
O6 K1 O5 C38 153.3(3) . . . . ?
O2 K1 O5 C38 -125.2(2) . . . . ?
O3 K1 O5 C38 33.3(3) . . . . ?
N2 K1 O5 C38 160.9(2) . . . . ?
N1 K1 O5 C38 -18.5(2) . . . . ?
O4 K1 O5 C39 -39.2(2) . . . . ?
O1 K1 O5 C39 171.26(18) . . . . ?
O6 K1 O5 C39 27.92(18) . . . . ?
O2 K1 O5 C39 109.45(19) . . . . ?
O3 K1 O5 C39 -92.06(19) . . . . ?
N2 K1 O5 C39 35.5(2) . . . . ?
N1 K1 O5 C39 -143.9(2) . . . . ?
O4 K1 O6 C40 138.4(2) . . . . ?
O1 K1 O6 C40 -66.1(3) . . . . ?
O2 K1 O6 C40 -123.1(2) . . . . ?
O3 K1 O6 C40 81.5(2) . . . . ?
O5 K1 O6 C40 5.5(2) . . . . ?
N2 K1 O6 C40 -166.7(2) . . . . ?
N1 K1 O6 C40 13.8(2) . . . . ?
O4 K1 O6 C41 -83.8(2) . . . . ?
O1 K1 O6 C41 71.7(2) . . . . ?
O2 K1 O6 C41 14.7(2) . . . . ?
O3 K1 O6 C41 -140.73(19) . . . . ?
O5 K1 O6 C41 143.3(2) . . . . ?
N2 K1 O6 C41 -28.9(2) . . . . ?
N1 K1 O6 C41 151.58(19) . . . . ?
C31 N1 C25 C26 159.9(4) . . . . ?
C37 N1 C25 C26 -78.0(4) . . . . ?
K1 N1 C25 C26 38.4(4) . . . . ?
C27 O1 C26 C25 -165.7(3) . . . . ?
K1 O1 C26 C25 57.5(4) . . . . ?
N1 C25 C26 O1 -65.6(5) . . . . ?
C26 O1 C27 C28 179.9(3) . . . . ?
K1 O1 C27 C28 -43.6(3) . . . . ?
C29 O2 C28 C27 173.6(3) . . . . ?
K1 O2 C28 C27 -52.2(3) . . . . ?
O1 C27 C28 O2 63.9(3) . . . . ?
C28 O2 C29 C30 -175.9(3) . . . . ?
K1 O2 C29 C30 51.7(3) . . . . ?
C42 N2 C30 C29 166.1(3) . . . . ?
C36 N2 C30 C29 -73.0(4) . . . . ?
K1 N2 C30 C29 43.6(3) . . . . ?
O2 C29 C30 N2 -65.8(4) . . . . ?
C37 N1 C31 C32 157.6(3) . . . . ?
C25 N1 C31 C32 -79.8(4) . . . . ?
K1 N1 C31 C32 40.0(3) . . . . ?
C33 O3 C32 C31 -169.6(3) . . . . ?
K1 O3 C32 C31 56.5(3) . . . . ?
N1 C31 C32 O3 -64.8(4) . . . . ?
C32 O3 C33 C34 178.0(3) . . . . ?
K1 O3 C33 C34 -46.9(3) . . . . ?
C35 O4 C34 C33 177.7(3) . . . . ?
K1 O4 C34 C33 -50.4(3) . . . . ?
O3 C33 C34 O4 64.8(3) . . . . ?
C34 O4 C35 C36 -170.0(3) . . . . ?
K1 O4 C35 C36 57.2(4) . . . . ?
C42 N2 C36 C35 -76.5(5) . . . . ?
C30 N2 C36 C35 161.7(4) . . . . ?
K1 N2 C36 C35 44.3(5) . . . . ?
O4 C35 C36 N2 -71.0(5) . . . . ?
C31 N1 C37 C38 -71.9(3) . . . . ?
C25 N1 C37 C38 166.5(3) . . . . ?
K1 N1 C37 C38 48.8(3) . . . . ?
C39 O5 C38 C37 174.6(3) . . . . ?
K1 O5 C38 C37 51.1(3) . . . . ?
N1 C37 C38 O5 -71.1(4) . . . . ?
C38 O5 C39 C40 172.8(3) . . . . ?
K1 O5 C39 C40 -60.0(3) . . . . ?
C41 O6 C40 C39 -176.2(3) . . . . ?
K1 O6 C40 C39 -37.1(3) . . . . ?
O5 C39 C40 O6 66.7(3) . . . . ?
C40 O6 C41 C42 -159.8(3) . . . . ?
K1 O6 C41 C42 60.1(3) . . . . ?
C36 N2 C42 C41 152.5(3) . . . . ?
C30 N2 C42 C41 -85.4(4) . . . . ?
K1 N2 C42 C41 34.9(4) . . . . ?
O6 C41 C42 N2 -62.9(4) . . . . ?
